data_7250172
loop_
_publ_author_name
'Lin, Mengdi'
'Zhang, Shilong'
'Liang, Xuefeng'
'Shan, Zhenhua'
'Yang, Wenqian'
'Xie, Haijiao'

_publ_section_title
;
 Modulation of fluorescence in novel A--D--A type phenothiazine
 derivatives via oxidation
;
_journal_issue 12
_journal_name_full 'RSC Advances'
_journal_page_first 8851
_journal_page_last 8854
_journal_paper_doi 10.1039/D5RA01383F
_journal_volume 15
_journal_year 2025
_chemical_formula_moiety 'C32 H29 N O6 S'
_chemical_formula_sum 'C32 H29 N O6 S'
_chemical_formula_weight 555.62
_space_group_crystal_system orthorhombic
_space_group_IT_number 62
_space_group_name_Hall '-P 2ac 2n'
_space_group_name_H-M_alt 'P n m a'
_atom_sites_solution_hydrogens geom
_atom_sites_solution_primary dual
_audit_creation_date 2024-12-23
_audit_creation_method
;
Olex2 1.3
(compiled 2020.11.12 svn.r5f609507 for OlexSys, GUI svn.r6408)
;
_audit_update_record
;
2024-12-24 deposited with the CCDC.	2025-03-12 downloaded from the CCDC.
;
_cell_angle_alpha 90
_cell_angle_beta 90
_cell_angle_gamma 90
_cell_formula_units_Z 4
_cell_length_a 8.1919(7)
_cell_length_b 27.329(2)
_cell_length_c 11.6130(9)
_cell_measurement_reflns_used 12013
_cell_measurement_temperature 150.0
_cell_measurement_theta_max 0.28
_cell_measurement_theta_min 0.23
_cell_volume 2599.9(4)
_computing_molecular_graphics 'Olex2 1.3 (Dolomanov et al., 2009)'
_computing_publication_material 'Olex2 1.3 (Dolomanov et al., 2009)'
_computing_structure_refinement 'SHELXL 2014/7 (Sheldrick, 2015)'
_computing_structure_solution 'SHELXT 2018/2 (Sheldrick, 2018)'
_diffrn_ambient_temperature 150.0
_diffrn_measured_fraction_theta_full 0.985
_diffrn_measured_fraction_theta_max 0.987
_diffrn_measurement_device_type multi-scan
_diffrn_radiation_type GaK\a
_diffrn_radiation_wavelength 1.34138
_diffrn_reflns_av_R_equivalents 0.0419
_diffrn_reflns_av_unetI/netI 0.0227
_diffrn_reflns_Laue_measured_fraction_full 0.985
_diffrn_reflns_Laue_measured_fraction_max 0.987
_diffrn_reflns_limit_h_max 10
_diffrn_reflns_limit_h_min -10
_diffrn_reflns_limit_k_max 35
_diffrn_reflns_limit_k_min -33
_diffrn_reflns_limit_l_max 14
_diffrn_reflns_limit_l_min -14
_diffrn_reflns_number 34184
_diffrn_reflns_point_group_measured_fraction_full 0.985
_diffrn_reflns_point_group_measured_fraction_max 0.987
_diffrn_reflns_theta_full 53.594
_diffrn_reflns_theta_max 59.296
_diffrn_reflns_theta_min 2.813
_diffrn_source_current 3.57
_diffrn_source_power 0.2494716
_diffrn_source_voltage 69.88
_exptl_absorpt_coefficient_mu 0.986
_exptl_crystal_colour colourless
_exptl_crystal_colour_primary colourless
_exptl_crystal_density_diffrn 1.420
_exptl_crystal_description PRISM
_exptl_crystal_F_000 1168
_exptl_crystal_size_max 0.064
_exptl_crystal_size_mid 0.026
_exptl_crystal_size_min 0.025
_refine_diff_density_max 0.263
_refine_diff_density_min -0.377
_refine_diff_density_rms 0.045
_refine_ls_extinction_method none
_refine_ls_goodness_of_fit_ref 1.043
_refine_ls_hydrogen_treatment constr
_refine_ls_matrix_type full
_refine_ls_number_parameters 196
_refine_ls_number_reflns 2899
_refine_ls_number_restraints 0
_refine_ls_restrained_S_all 1.043
_refine_ls_R_factor_all 0.0360
_refine_ls_R_factor_gt 0.0348
_refine_ls_shift/su_max 0.001
_refine_ls_shift/su_mean 0.000
_refine_ls_structure_factor_coef Fsqd
_refine_ls_weighting_details 'w=1/[\s^2^(Fo^2^)+(0.0537P)^2^+1.1110P] where P=(Fo^2^+2Fc^2^)/3'
_refine_ls_weighting_scheme calc
_refine_ls_wR_factor_gt 0.0968
_refine_ls_wR_factor_ref 0.0978
_reflns_Friedel_coverage 0.000
_reflns_number_gt 2783
_reflns_number_total 2899
_reflns_threshold_expression 'I > 2\s(I)'
_cod_data_source_file d5ra01383f2.cif
_cod_data_source_block 3_a
_cod_original_cell_volume 2599.8(4)
_cod_database_code 7250172
_shelx_shelxl_version_number 2014/7
_shelx_space_group_comment
;
The symmetry employed for this shelxl refinement is uniquely defined
by the following loop, which should always be used as a source of
symmetry information in preference to the above space-group names.
They are only intended as comments.
;
_shelx_estimated_absorpt_t_max 0.976
_shelx_estimated_absorpt_t_min 0.940
_olex2_refinement_description
;
1. Fixed Uiso
 At 1.2 times of:
  All C(H) groups, All C(H,H) groups
 At 1.5 times of:
  All C(H,H,H) groups
2. Others
 Fixed Sof: H00A(0.5) H00B(0.5) C00M(0.5) H00H(0.5) H00L(0.5) H00M(0.5)
3.a Secondary CH2 refined with riding coordinates:
 C00H(H00A,H00B)
3.b Aromatic/amide H refined with riding coordinates:
 C008(H008), C00D(H00D), C00F(H00F), C00I(H00I), C00J(H00J), C00K(H00K)
3.c Idealised Me refined as rotating group:
 C00L(H00C,H00E,H00G), C00M(H00H,H00L,H00M), C00N(H00N,H00O,H00P)
;
_olex2_submission_special_instructions 'No special instructions were received'

loop_
_space_group_symop_operation_xyz
'x, y, z'
'-x+1/2, -y, z+1/2'
'-x, y+1/2, -z'
'x+1/2, -y+1/2, -z+1/2'
'-x, -y, -z'
'x-1/2, y, -z-1/2'
'x, -y-1/2, z'
'-x-1/2, y-1/2, z-1/2'

loop_
_atom_site_label
_atom_site_type_symbol
_atom_site_fract_x
_atom_site_fract_y
_atom_site_fract_z
_atom_site_U_iso_or_equiv
_atom_site_adp_type
_atom_site_occupancy
_atom_site_site_symmetry_order
_atom_site_calc_flag
_atom_site_refinement_flags_posn
_atom_site_refinement_flags_adp
_atom_site_refinement_flags_occupancy
_atom_site_disorder_assembly
_atom_site_disorder_group
S001 S 0.16051(4) 0.2500 0.57650(3) 0.02035(13) Uani 1 2 d S T P . .
O002 O 0.04201(15) 0.2500 0.66808(11) 0.0286(3) Uani 1 2 d S T P . .
O003 O 0.09761(16) 0.2500 0.46045(11) 0.0302(3) Uani 1 2 d S T P . .
O004 O 0.77192(12) 0.59755(3) 0.70716(8) 0.0316(2) Uani 1 1 d . . . . .
O005 O 0.94296(11) 0.57683(3) 0.56453(8) 0.0301(2) Uani 1 1 d . . . . .
N006 N 0.53190(16) 0.2500 0.53821(11) 0.0185(3) Uani 1 2 d S T P A .
C007 C 0.45971(13) 0.29519(4) 0.57053(9) 0.0182(2) Uani 1 1 d . . . . .
C008 C 0.62582(14) 0.50698(4) 0.70735(10) 0.0219(2) Uani 1 1 d . . . . .
H008 H 0.6047 0.5286 0.7697 0.026 Uiso 1 1 calc R U . . .
C009 C 0.29208(14) 0.29967(4) 0.59348(9) 0.0198(2) Uani 1 1 d . . . . .
C00A C 0.73440(14) 0.52062(4) 0.62089(10) 0.0206(2) Uani 1 1 d . . . . .
C00B C 0.57671(14) 0.42968(4) 0.61081(10) 0.0202(2) Uani 1 1 d . . . . .
C00C C 0.82800(14) 0.56718(4) 0.62523(10) 0.0226(2) Uani 1 1 d . . . . .
C00D C 0.54856(14) 0.46190(4) 0.70264(10) 0.0218(2) Uani 1 1 d . . . . .
H00D H 0.4756 0.4527 0.7624 0.026 Uiso 1 1 calc R U . . .
C00E C 0.55949(14) 0.33739(4) 0.58088(9) 0.0193(2) Uani 1 1 d . . . . .
C00F C 0.76289(15) 0.48891(4) 0.52901(10) 0.0238(2) Uani 1 1 d . . . . .
H00F H 0.8366 0.4981 0.4696 0.029 Uiso 1 1 calc R U . . .
C00G C 0.48436(14) 0.38264(4) 0.60468(10) 0.0200(2) Uani 1 1 d . . . . .
C00H C 0.6020(2) 0.2500 0.42027(14) 0.0224(3) Uani 1 2 d S T P . .
H00A H 0.6780 0.2220 0.4126 0.027 Uiso 0.5 1 calc R U P A .
H00B H 0.6655 0.2804 0.4089 0.027 Uiso 0.5 1 calc R U P . .
C00I C 0.68416(15) 0.44405(4) 0.52394(10) 0.0240(2) Uani 1 1 d . . . . .
H00I H 0.7036 0.4229 0.4606 0.029 Uiso 1 1 calc R U . . .
C00J C 0.31609(15) 0.38547(4) 0.62543(10) 0.0234(2) Uani 1 1 d . . . . .
H00J H 0.2675 0.4163 0.6415 0.028 Uiso 1 1 calc R U . . .
C00K C 0.22047(14) 0.34411(4) 0.62277(10) 0.0236(2) Uani 1 1 d . . . . .
H00K H 0.1074 0.3459 0.6406 0.028 Uiso 1 1 calc R U . . .
C00L C 0.74358(14) 0.33276(4) 0.57757(11) 0.0237(3) Uani 1 1 d . . . . .
H00C H 0.7752 0.2997 0.6013 0.035 Uiso 1 1 calc R U . . .
H00E H 0.7922 0.3567 0.6302 0.035 Uiso 1 1 calc R U . . .
H00G H 0.7825 0.3389 0.4991 0.035 Uiso 1 1 calc R U . . .
C00M C 0.4726(3) 0.2464(12) 0.32688(19) 0.030(2) Uani 0.5 1 d . . P A -1
H00H H 0.5245 0.2490 0.2511 0.046 Uiso 0.5 1 calc R U P A -1
H00L H 0.3935 0.2731 0.3363 0.046 Uiso 0.5 1 calc R U P A -1
H00M H 0.4162 0.2149 0.3330 0.046 Uiso 0.5 1 calc R U P A -1
C00N C 0.8642(2) 0.64223(5) 0.72065(14) 0.0388(3) Uani 1 1 d . . . . .
H00N H 0.8693 0.6594 0.6467 0.058 Uiso 1 1 calc R U . . .
H00O H 0.9750 0.6344 0.7465 0.058 Uiso 1 1 calc R U . . .
H00P H 0.8108 0.6632 0.7779 0.058 Uiso 1 1 calc R U . . .

loop_
_atom_site_aniso_label
_atom_site_aniso_U_11
_atom_site_aniso_U_22
_atom_site_aniso_U_33
_atom_site_aniso_U_23
_atom_site_aniso_U_13
_atom_site_aniso_U_12
S001 0.0162(2) 0.0224(2) 0.0225(2) 0.000 -0.00120(13) 0.000
O002 0.0198(6) 0.0307(6) 0.0353(7) 0.000 0.0075(5) 0.000
O003 0.0310(7) 0.0309(6) 0.0286(7) 0.000 -0.0119(5) 0.000
O004 0.0379(5) 0.0219(4) 0.0350(5) -0.0099(4) 0.0054(4) -0.0046(4)
O005 0.0277(5) 0.0256(4) 0.0372(5) -0.0010(4) 0.0041(4) -0.0010(4)
N006 0.0196(6) 0.0166(6) 0.0193(6) 0.000 0.0050(5) 0.000
C007 0.0199(5) 0.0183(5) 0.0164(5) 0.0000(4) 0.0011(4) 0.0018(4)
C008 0.0243(5) 0.0210(5) 0.0206(5) -0.0038(4) -0.0009(4) 0.0049(4)
C009 0.0187(5) 0.0217(5) 0.0192(5) -0.0001(4) -0.0002(4) 0.0006(4)
C00A 0.0213(5) 0.0189(5) 0.0217(5) -0.0010(4) -0.0027(4) 0.0034(4)
C00B 0.0206(5) 0.0181(5) 0.0218(5) -0.0010(4) -0.0018(4) 0.0040(4)
C00C 0.0238(5) 0.0198(5) 0.0242(6) -0.0006(4) -0.0039(4) 0.0041(4)
C00D 0.0223(5) 0.0215(5) 0.0217(5) -0.0010(4) 0.0015(4) 0.0039(4)
C00E 0.0193(5) 0.0199(5) 0.0187(5) -0.0009(4) 0.0006(4) 0.0012(4)
C00F 0.0267(6) 0.0226(6) 0.0223(5) -0.0010(4) 0.0036(4) 0.0009(5)
C00G 0.0218(5) 0.0192(5) 0.0189(5) -0.0010(4) -0.0008(4) 0.0017(4)
C00H 0.0273(8) 0.0191(7) 0.0207(8) 0.000 0.0092(6) 0.000
C00I 0.0289(6) 0.0213(6) 0.0217(5) -0.0048(4) 0.0026(5) 0.0015(4)
C00J 0.0222(6) 0.0215(5) 0.0264(6) -0.0026(4) 0.0003(4) 0.0053(4)
C00K 0.0185(5) 0.0262(6) 0.0261(6) -0.0021(5) 0.0008(4) 0.0035(4)
C00L 0.0187(5) 0.0211(5) 0.0311(6) -0.0032(4) 0.0014(4) 0.0015(4)
C00M 0.0390(11) 0.032(7) 0.0202(8) -0.001(2) 0.0033(7) 0.009(4)
C00N 0.0469(8) 0.0231(6) 0.0463(8) -0.0109(6) 0.0005(7) -0.0082(6)

loop_
_atom_type_symbol
_atom_type_description
_atom_type_scat_dispersion_real
_atom_type_scat_dispersion_imag
_atom_type_scat_source
C C 0.0137 0.0067 'International Tables Vol C Tables 4.2.6.8 and 6.1.1.4'
H H 0.0000 0.0000 'International Tables Vol C Tables 4.2.6.8 and 6.1.1.4'
N N 0.0241 0.0134 'International Tables Vol C Tables 4.2.6.8 and 6.1.1.4'
O O 0.0389 0.0241 'International Tables Vol C Tables 4.2.6.8 and 6.1.1.4'
S S 0.2925 0.4295 'International Tables Vol C Tables 4.2.6.8 and 6.1.1.4'

loop_
_geom_angle_atom_site_label_1
_geom_angle_atom_site_label_2
_geom_angle_atom_site_label_3
_geom_angle
_geom_angle_site_symmetry_1
_geom_angle_site_symmetry_3
_geom_angle_publ_flag
O002 S001 O003 116.69(8) . . ?
O002 S001 C009 109.45(5) . . ?
O002 S001 C009 109.45(5) . 7_565 ?
O003 S001 C009 109.04(5) . 7_565 ?
O003 S001 C009 109.04(5) . . ?
C009 S001 C009 102.18(8) 7_565 . ?
C00C O004 C00N 114.84(10) . . ?
C007 N006 C007 120.88(12) 7_565 . ?
C007 N006 C00H 113.88(7) . . ?
C007 N006 C00H 113.88(7) 7_565 . ?
C009 C007 N006 122.23(10) . . ?
C009 C007 C00E 118.46(10) . . ?
C00E C007 N006 119.31(10) . . ?
C00A C008 H008 120.0 . . ?
C00D C008 H008 120.0 . . ?
C00D C008 C00A 120.08(10) . . ?
C007 C009 S001 120.99(9) . . ?
C00K C009 S001 116.52(9) . . ?
C00K C009 C007 122.35(11) . . ?
C008 C00A C00C 122.30(10) . . ?
C008 C00A C00F 119.49(11) . . ?
C00F C00A C00C 118.15(10) . . ?
C00D C00B C00G 119.57(10) . . ?
C00I C00B C00D 118.48(11) . . ?
C00I C00B C00G 121.84(10) . . ?
O004 C00C C00A 112.11(10) . . ?
O005 C00C O004 123.10(11) . . ?
O005 C00C C00A 124.78(11) . . ?
C008 C00D C00B 120.87(11) . . ?
C008 C00D H00D 119.6 . . ?
C00B C00D H00D 119.6 . . ?
C007 C00E C00L 120.26(10) . . ?
C00G C00E C007 118.59(10) . . ?
C00G C00E C00L 120.89(10) . . ?
C00A C00F H00F 119.9 . . ?
C00I C00F C00A 120.28(11) . . ?
C00I C00F H00F 119.9 . . ?
C00E C00G C00B 122.94(10) . . ?
C00J C00G C00B 116.28(10) . . ?
C00J C00G C00E 120.78(11) . . ?
N006 C00H H00A 109.0 . . ?
N006 C00H H00B 109.0 . . ?
N006 C00H C00M 112.86(15) . . ?
H00A C00H H00B 107.8 . . ?
C00M C00H H00A 109.0 . . ?
C00M C00H H00B 109.0 . . ?
C00B C00I H00I 119.6 . . ?
C00F C00I C00B 120.78(10) . . ?
C00F C00I H00I 119.6 . . ?
C00G C00J H00J 119.6 . . ?
C00K C00J C00G 120.73(11) . . ?
C00K C00J H00J 119.6 . . ?
C009 C00K H00K 120.6 . . ?
C00J C00K C009 118.86(11) . . ?
C00J C00K H00K 120.6 . . ?
C00E C00L H00C 109.5 . . ?
C00E C00L H00E 109.5 . . ?
C00E C00L H00G 109.5 . . ?
H00C C00L H00E 109.5 . . ?
H00C C00L H00G 109.5 . . ?
H00E C00L H00G 109.5 . . ?
C00H C00M H00H 109.5 . . ?
C00H C00M H00L 109.5 . . ?
C00H C00M H00M 109.5 . . ?
H00H C00M H00L 109.5 . . ?
H00H C00M H00M 109.5 . . ?
H00L C00M H00M 109.5 . . ?
O004 C00N H00N 109.5 . . ?
O004 C00N H00O 109.5 . . ?
O004 C00N H00P 109.5 . . ?
H00N C00N H00O 109.5 . . ?
H00N C00N H00P 109.5 . . ?
H00O C00N H00P 109.5 . . ?

loop_
_geom_bond_atom_site_label_1
_geom_bond_atom_site_label_2
_geom_bond_distance
_geom_bond_site_symmetry_2
_geom_bond_publ_flag
S001 O002 1.4399(13) . ?
S001 O003 1.4428(13) . ?
S001 C009 1.7445(12) 7_565 ?
S001 C009 1.7445(12) . ?
O004 C00C 1.3436(15) . ?
O004 C00N 1.4444(15) . ?
O005 C00C 1.2056(15) . ?
N006 C007 1.4198(12) . ?
N006 C007 1.4198(12) 7_565 ?
N006 C00H 1.4851(19) . ?
C007 C009 1.4042(15) . ?
C007 C00E 1.4185(15) . ?
C008 H008 0.9500 . ?
C008 C00A 1.3922(16) . ?
C008 C00D 1.3861(16) . ?
C009 C00K 1.3909(16) . ?
C00A C00C 1.4864(16) . ?
C00A C00F 1.3944(16) . ?
C00B C00D 1.4021(16) . ?
C00B C00G 1.4931(16) . ?
C00B C00I 1.3953(16) . ?
C00D H00D 0.9500 . ?
C00E C00G 1.4089(15) . ?
C00E C00L 1.5138(16) . ?
C00F H00F 0.9500 . ?
C00F C00I 1.3863(16) . ?
C00G C00J 1.4015(16) . ?
C00H H00A 0.9900 . ?
C00H H00B 0.9900 . ?
C00H C00M 1.520(3) . ?
C00I H00I 0.9500 . ?
C00J H00J 0.9500 . ?
C00J C00K 1.3755(17) . ?
C00K H00K 0.9500 . ?
C00L H00C 0.9800 . ?
C00L H00E 0.9800 . ?
C00L H00G 0.9800 . ?
C00M H00H 0.9800 . ?
C00M H00L 0.9800 . ?
C00M H00M 0.9800 . ?
C00N H00N 0.9800 . ?
C00N H00O 0.9800 . ?
C00N H00P 0.9800 . ?

loop_
_geom_torsion_atom_site_label_1
_geom_torsion_atom_site_label_2
_geom_torsion_atom_site_label_3
_geom_torsion_atom_site_label_4
_geom_torsion
_geom_torsion_site_symmetry_1
_geom_torsion_site_symmetry_2
_geom_torsion_site_symmetry_3
_geom_torsion_site_symmetry_4
_geom_torsion_publ_flag
S001 C009 C00K C00J -173.28(9) . . . . ?
O002 S001 C009 C007 140.98(10) . . . . ?
O002 S001 C009 C00K -43.34(11) . . . . ?
O003 S001 C009 C007 -90.28(10) . . . . ?
O003 S001 C009 C00K 85.40(10) . . . . ?
N006 C007 C009 S001 -3.18(16) . . . . ?
N006 C007 C009 C00K -178.60(11) . . . . ?
N006 C007 C00E C00G 175.39(11) . . . . ?
N006 C007 C00E C00L -10.32(16) . . . . ?
C007 N006 C007 C009 -25.5(2) 7_565 . . . ?
C007 N006 C007 C00E 154.14(9) 7_565 . . . ?
C007 N006 C00H C00M 68.0(13) 7_565 . . . ?
C007 N006 C00H C00M -76.0(13) . . . . ?
C007 C009 C00K C00J 2.33(18) . . . . ?
C007 C00E C00G C00B -176.49(10) . . . . ?
C007 C00E C00G C00J 4.26(16) . . . . ?
C008 C00A C00C O004 -12.38(15) . . . . ?
C008 C00A C00C O005 166.32(12) . . . . ?
C008 C00A C00F C00I -0.22(17) . . . . ?
C009 S001 C009 C007 25.03(13) 7_565 . . . ?
C009 S001 C009 C00K -159.29(6) 7_565 . . . ?
C009 C007 C00E C00G -4.99(15) . . . . ?
C009 C007 C00E C00L 169.30(10) . . . . ?
C00A C008 C00D C00B -0.70(17) . . . . ?
C00A C00F C00I C00B -0.63(18) . . . . ?
C00B C00G C00J C00K -179.43(10) . . . . ?
C00C C00A C00F C00I 177.03(10) . . . . ?
C00D C008 C00A C00C -176.26(10) . . . . ?
C00D C008 C00A C00F 0.88(17) . . . . ?
C00D C00B C00G C00E -133.68(12) . . . . ?
C00D C00B C00G C00J 45.60(15) . . . . ?
C00D C00B C00I C00F 0.80(17) . . . . ?
C00E C007 C009 S001 177.21(8) . . . . ?
C00E C007 C009 C00K 1.78(17) . . . . ?
C00E C00G C00J C00K -0.14(18) . . . . ?
C00F C00A C00C O004 170.45(10) . . . . ?
C00F C00A C00C O005 -10.85(17) . . . . ?
C00G C00B C00D C008 -176.46(10) . . . . ?
C00G C00B C00I C00F 177.04(11) . . . . ?
C00G C00J C00K C009 -3.16(18) . . . . ?
C00H N006 C007 C009 115.84(13) . . . . ?
C00H N006 C007 C00E -64.55(15) . . . . ?
C00I C00B C00D C008 -0.14(17) . . . . ?
C00I C00B C00G C00E 50.12(16) . . . . ?
C00I C00B C00G C00J -130.60(12) . . . . ?
C00L C00E C00G C00B 9.25(17) . . . . ?
C00L C00E C00G C00J -169.99(11) . . . . ?
C00N O004 C00C O005 -2.40(17) . . . . ?
C00N O004 C00C C00A 176.32(10) . . . . ?
